data_2229548
loop_
_publ_author_name
'Saeed, Sohail'
'Rashid, Naghmana'
'Wong, Wing-Tak'
'Hussain, Rizwan'

_publ_section_title
;
 3,5-Dinitro-<i>N</i>-(1,3-thiazol-2-yl)benzamide monohydrate
;
_journal_coeditor_code XU5155
_journal_issue 3
_journal_name_full 'Acta Crystallographica Section E'
_journal_page_first o660
_journal_paper_doi 10.1107/S1600536811005228
_journal_volume 67
_journal_year 2011
_chemical_formula_iupac 'C10 H6 N4 O5 S, H2 O'
_chemical_formula_moiety 'C10 H6 N4 O5 S, H2 O'
_chemical_formula_sum 'C10 H8 N4 O6 S'
_chemical_formula_weight 312.26
_chemical_name_systematic
;
3,5-Dinitro-<i>N</i>-(1,3-thiazol-2-yl)benzamide monohydrate
;
_space_group_IT_number 14
_symmetry_cell_setting monoclinic
_symmetry_space_group_name_Hall '-P 2ybc'
_symmetry_space_group_name_H-M 'P 1 21/c 1'
_atom_sites_solution_hydrogens geom
_atom_sites_solution_primary direct
_atom_sites_solution_secondary difmap
_audit_creation_method SHELXL-97
_cell_angle_alpha 90.00
_cell_angle_beta 108.5120(10)
_cell_angle_gamma 90.00
_cell_formula_units_Z 4
_cell_length_a 13.7075(12)
_cell_length_b 6.9734(6)
_cell_length_c 13.8507(13)
_cell_measurement_reflns_used 9023
_cell_measurement_temperature 296(2)
_cell_measurement_theta_max 25.03
_cell_measurement_theta_min 1.82
_cell_volume 1255.45(19)
_computing_cell_refinement 'SAINT (Bruker, 2006)'
_computing_data_collection 'SMART (Bruker, 1998)'
_computing_data_reduction
;
SAINT (Bruker, 2006) and CrystalStructure (Rigaku/MSC, 2006)
;
_computing_molecular_graphics 'ORTEPII (Johnson, 1976)'
_computing_publication_material 'SHELXL97 (Sheldrick, 2008)'
_computing_structure_refinement 'SHELXL97 (Sheldrick, 2008)'
_computing_structure_solution 'SHELXS97 (Sheldrick, 2008)'
_diffrn_ambient_temperature 296(2)
_diffrn_measured_fraction_theta_full 0.994
_diffrn_measured_fraction_theta_max 0.994
_diffrn_measurement_device_type 'Bruker SMART 1000 CCD'
_diffrn_measurement_method \w
_diffrn_radiation_monochromator graphite
_diffrn_radiation_source 'fine-focus sealed tube'
_diffrn_radiation_type MoK\a
_diffrn_radiation_wavelength 0.71073
_diffrn_reflns_av_R_equivalents 0.0153
_diffrn_reflns_av_sigmaI/netI 0.0158
_diffrn_reflns_limit_h_max 15
_diffrn_reflns_limit_h_min -16
_diffrn_reflns_limit_k_max 8
_diffrn_reflns_limit_k_min -8
_diffrn_reflns_limit_l_max 16
_diffrn_reflns_limit_l_min -16
_diffrn_reflns_number 6750
_diffrn_reflns_theta_full 25.03
_diffrn_reflns_theta_max 25.03
_diffrn_reflns_theta_min 3.00
_diffrn_standards_number 0
_exptl_absorpt_coefficient_mu 0.295
_exptl_absorpt_correction_T_max 0.9825
_exptl_absorpt_correction_T_min 0.9220
_exptl_absorpt_correction_type multi-scan
_exptl_absorpt_process_details '(SADABS; Sheldrick, 2004)'
_exptl_crystal_colour colourless
_exptl_crystal_density_diffrn 1.652
_exptl_crystal_density_method 'not measured'
_exptl_crystal_description needle
_exptl_crystal_F_000 640
_exptl_crystal_size_max 0.28
_exptl_crystal_size_mid 0.07
_exptl_crystal_size_min 0.06
_refine_diff_density_max 0.186
_refine_diff_density_min -0.212
_refine_ls_extinction_coef 0.0069(14)
_refine_ls_extinction_expression Fc^*^=kFc[1+0.001xFc^2^\l^3^/sin(2\q)]^-1/4^
_refine_ls_extinction_method 'SHELXL97 (Sheldrick, 2008)'
_refine_ls_goodness_of_fit_ref 1.016
_refine_ls_hydrogen_treatment mixed
_refine_ls_matrix_type full
_refine_ls_number_parameters 203
_refine_ls_number_reflns 2214
_refine_ls_number_restraints 0
_refine_ls_restrained_S_all 1.016
_refine_ls_R_factor_all 0.0343
_refine_ls_R_factor_gt 0.0292
_refine_ls_shift/su_max 0.001
_refine_ls_shift/su_mean 0.000
_refine_ls_structure_factor_coef Fsqd
_refine_ls_weighting_details 'calc w=1/[\s^2^(Fo^2^)+(0.0569P)^2^+0.2612P] where P=(Fo^2^+2Fc^2^)/3'
_refine_ls_weighting_scheme calc
_refine_ls_wR_factor_gt 0.0827
_refine_ls_wR_factor_ref 0.0879
_reflns_number_gt 1937
_reflns_number_total 2214
_reflns_threshold_expression I>2\s(I)
_cod_data_source_file xu5155.cif
_cod_data_source_block I
_cod_original_sg_symbol_H-M 'P 21/c'
_cod_database_code 2229548
_cod_database_fobs_code 2229548

loop_
_symmetry_equiv_pos_as_xyz
'x, y, z'
'-x, y+1/2, -z+1/2'
'-x, -y, -z'
'x, -y-1/2, z-1/2'

loop_
_atom_site_type_symbol
_atom_site_label
_atom_site_fract_x
_atom_site_fract_y
_atom_site_fract_z
_atom_site_U_iso_or_equiv
_atom_site_adp_type
_atom_site_calc_flag
_atom_site_refinement_flags
_atom_site_occupancy
_atom_site_disorder_assembly
_atom_site_disorder_group
S S1 -0.17423(3) 0.90512(6) 0.12088(3) 0.03884(16) Uani d . 1 . .
O O1 0.02312(8) 0.95294(19) 0.11971(8) 0.0469(3) Uani d . 1 . .
O O2 0.35736(11) 1.1250(3) 0.08520(11) 0.0793(5) Uani d . 1 . .
O O3 0.49514(9) 1.0180(3) 0.19517(10) 0.0669(4) Uani d . 1 . .
O O4 0.48076(9) 0.7824(2) 0.51780(10) 0.0590(4) Uani d . 1 . .
O O5 0.34262(11) 0.8314(3) 0.55577(10) 0.0777(5) Uani d . 1 . .
N N1 -0.14748(10) 0.9651(2) 0.31080(10) 0.0403(3) Uani d . 1 . .
N N2 0.00921(9) 0.94048(19) 0.27755(10) 0.0351(3) Uani d . 1 . .
H H2N 0.0335(15) 0.929(3) 0.3435(15) 0.046(5) Uiso d . 1 . .
N N3 0.40286(11) 1.0453(2) 0.16479(11) 0.0505(4) Uani d . 1 . .
N N4 0.39071(10) 0.8282(2) 0.49550(10) 0.0453(4) Uani d . 1 . .
C C1 -0.28028(12) 0.9200(2) 0.16129(13) 0.0425(4) Uani d . 1 . .
H H1 -0.3480 0.9069 0.1193 0.051 Uiso calc R 1 . .
C C2 -0.25176(12) 0.9531(2) 0.26157(13) 0.0429(4) Uani d . 1 . .
H H2 -0.2996 0.9672 0.2960 0.052 Uiso calc R 1 . .
C C3 -0.09807(11) 0.9410(2) 0.24567(11) 0.0331(3) Uani d . 1 . .
C C4 0.06477(11) 0.9452(2) 0.21168(11) 0.0338(3) Uani d . 1 . .
C C5 0.17976(11) 0.9424(2) 0.25696(11) 0.0324(3) Uani d . 1 . .
C C6 0.23598(11) 0.9885(2) 0.19236(12) 0.0368(4) Uani d . 1 . .
H H6 0.2027 1.0230 0.1251 0.044 Uiso calc R 1 . .
C C7 0.34216(11) 0.9820(2) 0.23006(12) 0.0379(4) Uani d . 1 . .
C C8 0.39520(12) 0.9255(2) 0.32777(12) 0.0382(4) Uani d . 1 . .
H H8 0.4665 0.9150 0.3507 0.046 Uiso calc R 1 . .
C C9 0.33678(11) 0.8856(2) 0.38975(11) 0.0352(3) Uani d . 1 . .
C C10 0.23081(11) 0.8948(2) 0.35798(11) 0.0340(3) Uani d . 1 . .
H H10 0.1944 0.8698 0.4029 0.041 Uiso calc R 1 . .
O O6 0.07962(11) 0.8457(2) 0.48713(10) 0.0503(3) Uani d . 1 . .
H H6B 0.0571(18) 0.752(4) 0.4970(18) 0.076(9) Uiso d . 1 . .
H H6C 0.0932(18) 0.912(3) 0.5399(19) 0.073(8) Uiso d . 1 . .

loop_
_atom_site_aniso_label
_atom_site_aniso_U_11
_atom_site_aniso_U_22
_atom_site_aniso_U_33
_atom_site_aniso_U_12
_atom_site_aniso_U_13
_atom_site_aniso_U_23
S1 0.0299(2) 0.0482(3) 0.0354(2) -0.00058(15) 0.00610(16) 0.00073(16)
O1 0.0341(6) 0.0737(9) 0.0322(6) 0.0033(5) 0.0092(5) 0.0028(5)
O2 0.0531(8) 0.1362(15) 0.0526(8) -0.0101(8) 0.0222(7) 0.0276(9)
O3 0.0322(7) 0.1079(12) 0.0660(9) -0.0099(7) 0.0233(6) -0.0043(8)
O4 0.0356(6) 0.0801(10) 0.0533(7) 0.0133(6) 0.0030(5) 0.0077(7)
O5 0.0573(9) 0.1376(15) 0.0406(7) 0.0245(9) 0.0190(6) 0.0190(8)
N1 0.0314(7) 0.0498(8) 0.0414(7) 0.0005(6) 0.0139(6) 0.0001(6)
N2 0.0260(7) 0.0474(8) 0.0312(7) -0.0003(5) 0.0078(5) -0.0010(6)
N3 0.0379(8) 0.0734(11) 0.0447(8) -0.0118(7) 0.0197(7) -0.0075(7)
N4 0.0388(8) 0.0546(9) 0.0393(7) 0.0046(6) 0.0076(6) 0.0011(6)
C1 0.0275(8) 0.0450(9) 0.0529(10) -0.0009(6) 0.0096(7) 0.0055(7)
C2 0.0289(8) 0.0485(10) 0.0540(10) 0.0014(6) 0.0170(7) 0.0057(8)
C3 0.0285(7) 0.0355(8) 0.0349(8) 0.0006(6) 0.0097(6) 0.0016(6)
C4 0.0299(8) 0.0377(8) 0.0340(8) 0.0001(6) 0.0107(6) -0.0008(6)
C5 0.0280(8) 0.0339(8) 0.0355(8) -0.0005(5) 0.0106(6) -0.0036(6)
C6 0.0329(8) 0.0437(9) 0.0339(8) -0.0024(6) 0.0107(6) -0.0032(7)
C7 0.0329(8) 0.0449(9) 0.0398(8) -0.0054(6) 0.0169(7) -0.0069(7)
C8 0.0281(7) 0.0435(9) 0.0424(9) -0.0005(6) 0.0105(6) -0.0091(7)
C9 0.0322(8) 0.0377(8) 0.0341(8) 0.0024(6) 0.0082(6) -0.0037(6)
C10 0.0330(8) 0.0358(8) 0.0352(8) 0.0008(6) 0.0137(6) -0.0021(6)
O6 0.0545(8) 0.0628(9) 0.0371(7) -0.0040(7) 0.0195(6) -0.0006(6)

loop_
_atom_type_symbol
_atom_type_description
_atom_type_scat_dispersion_real
_atom_type_scat_dispersion_imag
_atom_type_scat_source
C C 0.0033 0.0016 'International Tables Vol C Tables 4.2.6.8 and 6.1.1.4'
H H 0.0000 0.0000 'International Tables Vol C Tables 4.2.6.8 and 6.1.1.4'
O O 0.0106 0.0060 'International Tables Vol C Tables 4.2.6.8 and 6.1.1.4'
S S 0.1246 0.1234 'International Tables Vol C Tables 4.2.6.8 and 6.1.1.4'
N N 0.0061 0.0033 'International Tables Vol C Tables 4.2.6.8 and 6.1.1.4'

loop_
_geom_angle_atom_site_label_1
_geom_angle_atom_site_label_2
_geom_angle_atom_site_label_3
_geom_angle_site_symmetry_1
_geom_angle_site_symmetry_3
_geom_angle
_geom_angle_publ_flag
C1 S1 C3 . . 88.30(8) ?
C3 N1 C2 . . 109.65(14) ?
C4 N2 C3 . . 123.06(13) ?
C4 N2 H2N . . 126.6(12) ?
C3 N2 H2N . . 110.2(12) ?
O3 N3 O2 . . 124.34(15) ?
O3 N3 C7 . . 117.90(15) ?
O2 N3 C7 . . 117.74(14) ?
O4 N4 O5 . . 123.90(14) ?
O4 N4 C9 . . 118.23(13) ?
O5 N4 C9 . . 117.87(13) ?
C2 C1 S1 . . 110.49(12) ?
C2 C1 H1 . . 124.8 ?
S1 C1 H1 . . 124.8 ?
C1 C2 N1 . . 116.08(14) ?
C1 C2 H2 . . 122.0 ?
N1 C2 H2 . . 122.0 ?
N1 C3 N2 . . 120.67(14) ?
N1 C3 S1 . . 115.47(11) ?
N2 C3 S1 . . 123.84(11) ?
O1 C4 N2 . . 121.63(13) ?
O1 C4 C5 . . 121.21(13) ?
N2 C4 C5 . . 117.15(13) ?
C10 C5 C6 . . 119.83(13) ?
C10 C5 C4 . . 123.35(13) ?
C6 C5 C4 . . 116.81(13) ?
C7 C6 C5 . . 118.77(14) ?
C7 C6 H6 . . 120.6 ?
C5 C6 H6 . . 120.6 ?
C8 C7 C6 . . 123.06(14) ?
C8 C7 N3 . . 117.61(14) ?
C6 C7 N3 . . 119.28(14) ?
C7 C8 C9 . . 116.21(14) ?
C7 C8 H8 . . 121.9 ?
C9 C8 H8 . . 121.9 ?
C8 C9 C10 . . 123.66(14) ?
C8 C9 N4 . . 117.92(14) ?
C10 C9 N4 . . 118.41(13) ?
C9 C10 C5 . . 118.33(13) ?
C9 C10 H10 . . 120.8 ?
C5 C10 H10 . . 120.8 ?
H6B O6 H6C . . 108(2) ?

loop_
_geom_bond_atom_site_label_1
_geom_bond_atom_site_label_2
_geom_bond_site_symmetry_2
_geom_bond_distance
_geom_bond_publ_flag
S1 C1 . 1.7187(16) ?
S1 C3 . 1.7304(15) ?
O1 C4 . 1.2205(18) ?
O2 N3 . 1.215(2) ?
O3 N3 . 1.2147(18) ?
O4 N4 . 1.2162(17) ?
O5 N4 . 1.2171(18) ?
N1 C3 . 1.299(2) ?
N1 C2 . 1.377(2) ?
N2 C4 . 1.3618(19) ?
N2 C3 . 1.3947(19) ?
N2 H2N . 0.871(19) ?
N3 C7 . 1.477(2) ?
N4 C9 . 1.471(2) ?
C1 C2 . 1.338(2) ?
C1 H1 . 0.9300 ?
C2 H2 . 0.9300 ?
C4 C5 . 1.500(2) ?
C5 C10 . 1.391(2) ?
C5 C6 . 1.391(2) ?
C6 C7 . 1.382(2) ?
C6 H6 . 0.9300 ?
C7 C8 . 1.375(2) ?
C8 C9 . 1.376(2) ?
C8 H8 . 0.9300 ?
C9 C10 . 1.379(2) ?
C10 H10 . 0.9300 ?
O6 H6B . 0.75(3) ?
O6 H6C . 0.84(3) ?

loop_
_geom_hbond_atom_site_label_D
_geom_hbond_atom_site_label_H
_geom_hbond_atom_site_label_A
_geom_hbond_site_symmetry_A
_geom_hbond_distance_DH
_geom_hbond_distance_HA
_geom_hbond_distance_DA
_geom_hbond_angle_DHA
N2 H2N O6 . 0.871(19) 1.974(19) 2.8313(18) 167.9(17)
O6 H6B O1 4_576 0.75(3) 2.38(2) 3.0350(19) 147(2)
O6 H6C N1 3_576 0.84(3) 2.14(3) 2.964(2) 168(2)
